data_2002052
loop_
_publ_author_name
'Shin, W.'
'Chae, C. H.'

_publ_section_title
;
 Structure of 3-benzyl-5-(2-hydroxyethyl)-4-methyl-1,3-thiazolium
 chloride
;
_journal_issue 1
_journal_name_full 'Acta Crystallographica Section C'
_journal_page_first 68
_journal_page_last 70
_journal_paper_doi 10.1107/S0108270192005638
_journal_volume 49
_journal_year 1993
_chemical_formula_moiety 'C13 H16 N1 O1 S1,Cl1'
_chemical_formula_sum 'C13 H16 Cl N O S'
_chemical_formula_weight 269.79
_space_group_crystal_system triclinic
_space_group_IT_number 2
_space_group_name_Hall '-P 1'
_space_group_name_H-M_alt 'P -1'
_cell_angle_alpha 73.870(10)
_cell_angle_beta 74.470(10)
_cell_angle_gamma 87.790(10)
_cell_formula_units_Z 2
_cell_length_a 6.9540(10)
_cell_length_b 9.0490(10)
_cell_length_c 11.541(2)
_cell_volume 671.67(18)
_diffrn_radiation_type Cu
_diffrn_radiation_wavelength 1.5418
_exptl_absorpt_coefficient_mu 3.85
_exptl_crystal_density_diffrn 1.334
_exptl_crystal_F_000 284
_cod_data_source_file hh1001.cif
_cod_data_source_block hh1001_structure_1_of_1
_cod_depositor_comments
;
 Changing the space group from 'P 1' to '-P 1' after consulting the original
 publication.

 Antanas Vaitkus,
 2017-09-12
;
_cod_original_cell_volume 671.70(10)
_cod_original_sg_symbol_Hall 'P 1'
_cod_original_sg_symbol_H-M 'P 1'
_cod_original_formula_sum 'C13 H16 Cl1 N1 O1 S1'
_cod_database_code 2002052

loop_
_space_group_symop_id
_space_group_symop_operation_xyz
1 x,y,z
2 -x,-y,-z

loop_
_atom_site_label
_atom_site_fract_x
_atom_site_fract_y
_atom_site_fract_z
_atom_site_U_iso_or_equiv
Cl 0.09490(10) .71490(10) .86240(10) .044
S(1) .31970(10) .72980(10) .06720(10) .039
C(2) .2793(4) .5379(3) .1093(2) .037
N(3) .3696(3) .4657(2) .1952(2) .033
C(4) .4760(4) .5635(3) .2322(2) .033
C(4a) .5909(5) .4998(4) .3262(3) .049
C(5) .4612(4) .7129(3) .1714(2) 0.36
C(5a) .5608(4) .8525(3) .1804(3) .042
C(5b) .7690(4) .8841(4) .0932(3) .046
O(5c) .7612(3) .9119(3) -.0317(2) .050
C(35') .3530(4) .2966(3) .2477(3) .038
C(1') -.0455(6) .2691(5) .5512(4) .070
C(2') .0064(6) .1393(4) .6284(3) .061
C(3') .1678(6) .0613(4) .5845(3) .063
C(4') .2816(5) .1150(4) .4613(3) .050
C(5') .2321(4) .2460(3) .3815(2) .036
C(6') .0652(5) .3220(4) .4280(3) .052
H(2) .200(4) .487(3) .076(3) .030(10)
H(4a1) .518(6) .430(5) .396(4) .070(10)
H(4a2) .683(7) .434(5) .301(4) .080(10)
H(4a3) .657(6) .583(4) .354(4) .070(10)
H(5a1) .565(4) .836(3) .267(3) .020(10)
H(5a2) .478(5) .940(4) .163(3) .050(10)
H(5b1) .846(5) .794(4) .113(3) .050(10)
H(5b2) .823(5) .972(4) .106(3) .040(10)
H(5c) .844(6) .864(4) -.063(3) .050(10)
H(351) .286(4) .257(3) .196(3) .040(10)
H(352) .489(5) .257(4) .239(3) .050(10)
H(1') -.173(9) .311(6) .582(5) .12(2)
H(2') -.062(6) .111(4) .709(4) .060(10)
H(3') .208(6) -.028(5) .637(4) .080(10)
H(4') .393(5) .058(4) .430(3) .050(10)
H(6') .042(5) .401(5) .376(4) .060(10)

loop_
_geom_angle_atom_site_label_1
_geom_angle_atom_site_label_2
_geom_angle_atom_site_label_3
_geom_angle
H(2) C(2) S(1) 124(2)
H(4a1) C(4a) C(4) 113(3)
H(4a2) C(4a) H(4a1) 96(4)
H(4a3) C(4a) H(4a1) 108(4)
H(5a1) C(5a) C(5) 108(2)
H(5a2) C(5a) C(5) 109(2)
H(5a2) C(5a) H(5a1) 106(2)
H(5b1) C(5b) O(5y) 108(2)
H(5b2) C(5b) O(5y) 111(2)
H(5c) O(5c) C(5b) 107(3)
H(351) C(35') C(5') 109(2)
H(352) C(35') C(5') 111(2)
H(1') C(1') C(2') 117(3)
H(2') C(2') C(1') 119(2)
H(3') C(3') C(2') 121(3)
H(4') C(4') C(3') 120(2)
H(6') C(6') C(1') 125(3)
N(3) C(2) S(1) 112.4(2)
C(4) C(5) S(1) 111.1(2)
C(5) S(1) C(2) 91.10(10)
C(5) C(4) C(4a) 127.8(3)
C(5a) C(5) C(4) 128.0(2)
O(5c) C(5b) C(5a) 110.0(2)
C(35') N(3) C(4) 124.1(2)
C(4') C(3') C(2') 119.9(3)
C(5') C(35') N(3) 113.1(2)
C(5') C(6') C(1') 120.7(3)
C(6') C(5') C(35') 122.5(2)
H(2) C(2) N(3) 123(2)
H(4a2) C(4a) C(4) 112(3)
H(4a3) C(4a) C(4) 115(2)
H(4a3) C(4a) H(4a2) 111(4)
H(5a1) C(5a) C(5b) 110(2)
H(5a2) C(5b) C(5b) 111(2)
H(5b1) C(5b) C(5a) 109(2)
H(5b2) C(5b) C(5a) 107(2)
H(5b2) C(5b) H(5b1) 112(3)
H(351) C(35') N(3) 106(2)
H(352) C(35') N(3) 109(2)
H(3521) C(35') H(351) 109(3)
H(1') C(1') C(6') 122(3)
H(2') C(2') C(3') 121(2)
H(3') C(3') C(4') 119(3)
H(4') C(4') C(5') 119(2)
H(6') C(6') C(5') 114(3)
C(4) N(3) C(2) 113.9(2)
C(4a) C(4) N(3) 120.6(2)
C(5) C(4) N(3) 111.6(2)
C(5a) C(5) S(1) 120.8(2)
C(5b) C(5a) C(5) 111.8(2)
C(35') N(3) C(2) 122.0(2)
C(3') C(2') C(1') 120.2(3)
C(4') C(5') C(35') 119.5(2)
C(5') C(4') C(3') 121.0(3)
C(6') C(1') C(2') 120.3(4)
C(6') C(5') C(4') 118.0(2)

loop_
_geom_bond_atom_site_label_1
_geom_bond_atom_site_label_2
_geom_bond_distance
C(2) H(2) 0.95(3)
C(4a) H(4a2) 0.91(4)
C(5a) H(5a1) 0.98(3)
C(5b) H(5b1) 0.96(3)
O(5c) H(5c) 0.78(3)
C(35') H(352) 0.99(3)
C(2') H(2') 0.89(4)
C(4') H(4') 0.96(3)
S(1) C(2) 1.681(3)
C(2) N(3) 1.321(3)
N(3) C(35') 1.477(3)
C(4) C(5) 1.353(3)
C(5a) C(5b) 1.511(4)
C(35') C(5') 1.498(4)
C(1') C(6') 1.381(5)
C(3') C(4') 1.388(5)
C(5') C(6') 1.385(4)
C(4a) H(4a1) 0.91(4)
C(4a) H(4a3) 1.06(4)
C(5a) H(5a2) 0.97(3)
C(5b) H(5b2) 0.96(3)
C(35') H(351) 0.99(3)
C(1') H(1') 0.97(6)
C(3') H(3') 0.95(4)
C(6') H(6') 0.83(4)
S(1) C(5) 1.720(3)
N(3) C(4) 1.394(3)
C(4) C(4a) 1.493(4)
C(5) C(5a) 1.505(4)
C(5b) O(5c) 1.408(4)
C(1') C(2') 1.364(5)
C(2') C(3') 1.359(5)
C(4') C(5') 1.380(4)
